data_1008462
loop_
_publ_author_name
'Eisenmann, B.'
'Klein, J.'
'Somer, M.'

_publ_section_title
;
 Crystal structure of decasodium di-\m-arsenidobis(diarsenidosilicate),
 Na~10~Si~2~As~6~
;
_journal_coden_ASTM ZEKRDZ
_journal_issue 1-4
_journal_name_full
;
 Zeitschrift f\"ur Kristallographie
;
_journal_page_first 267
_journal_page_last 268
_journal_paper_doi 10.1524/zkri.1991.197.14.267
_journal_volume 197
_journal_year 1991
_chemical_formula_structural 'Na10 Si2 As6'
_chemical_formula_sum 'As6 Na10 Si2'
_chemical_name_systematic
;
Decasodium di-\m-arsenido-bis(diarsenidosilicate)
;
_space_group_IT_number 14
_symmetry_cell_setting monoclinic
_symmetry_Int_Tables_number 14
_symmetry_space_group_name_Hall '-P 2yn'
_symmetry_space_group_name_H-M 'P 1 21/n 1'
_cell_angle_alpha 90.(0)
_cell_angle_beta 90.5(1)
_cell_angle_gamma 90.(0)
_cell_formula_units_Z 2
_cell_length_a 13.466(5)
_cell_length_b 7.529(4)
_cell_length_c 8.177(5)
_cell_volume 829.0
_refine_ls_R_factor_all 0.087
_cod_database_code 1008462

loop_
_symmetry_equiv_pos_as_xyz
x,y,z
1/2+x,1/2-y,1/2+z
-x,-y,-z
1/2-x,1/2+y,1/2-z

loop_
_atom_site_label
_atom_site_type_symbol
_atom_site_symmetry_multiplicity
_atom_site_Wyckoff_symbol
_atom_site_fract_x
_atom_site_fract_y
_atom_site_fract_z
_atom_site_occupancy
_atom_site_attached_hydrogens
_atom_site_calc_flag
Si1 Si4+ 4 e 0.08404(20) 0.13985(50) 0.42797(40) 1. 0 d
As1 As3- 4 e 0.22363(10) 0.23354(20) 0.57967(20) 1. 0 d
As2 As3- 4 e 0.07961(10) 0.26064(20) 0.15957(20) 1. 0 d
As3 As3- 4 e 0.93378(10) 0.1824(2) 0.58552(20) 1. 0 d
Na1 Na1+ 4 e 0.74061(50) 0.15144(90) 0.42421(70) 1. 0 d
Na2 Na1+ 4 e 0.41886(50) 0.16464(90) 0.42139(80) 1. 0 d
Na3 Na1+ 4 e 0.08879(50) 0.0152(10) 0.82525(80) 1. 0 d
Na4 Na1+ 4 e 0.08406(60) 0.5310(11) 0.66517(90) 1. 0 d
Na5 Na1+ 4 e 0.25843(60) 0.9944(10) 0.18601(80) 1. 0 d

loop_
_atom_type_symbol
_atom_type_oxidation_number
Si4+ 4.000
As3- -3.000
Na1+ 1.000
